data_1519512
loop_
_publ_author_name
'Gelbrich, Thomas'
'Hursthouse, Michael B.'
'Cazin, C. S. J.'
'Bedford, R. B.'
'Horton, Peter N.'
'Light, Mark E.'
'Coles, Simon J.'

_publ_section_title
;
 (Tricyclohexylphosphine)-(trifluoromethanesulfonato-O)-(2-((dimethylamino)
 methul)phenyl-C,N)-palladium
;
_journal_name_full 'Crystal Structure Report Archive'
_journal_page_first 35
_journal_year 2002
_chemical_formula_sum 'C28 H45 F3 N O3 P Pd S'
_chemical_formula_weight 670.08
_space_group_IT_number 4
_symmetry_cell_setting monoclinic
_symmetry_space_group_name_Hall 'P 2yb'
_symmetry_space_group_name_H-M 'P 1 21 1'
_atom_sites_solution_hydrogens geom
_atom_sites_solution_primary direct
_atom_sites_solution_secondary difmap
_cell_angle_alpha 90.00
_cell_angle_beta 92.1110(10)
_cell_angle_gamma 90.00
_cell_formula_units_Z 2
_cell_length_a 9.2892(2)
_cell_length_b 9.6862(2)
_cell_length_c 16.7860(6)
_cell_measurement_reflns_used 6500
_cell_measurement_temperature 120(2)
_cell_measurement_theta_max 27.48
_cell_measurement_theta_min 2.91
_cell_volume 1509.33(7)
_computing_cell_refinement 'DENZO & COLLECT'
_computing_data_collection 'DENZO (Otwinowski & Minor, 1997) & COLLECT (Hooft, 1998)'
_computing_data_reduction 'DENZO & COLLECT'
_computing_structure_refinement 'SHELXL-97 (Sheldrick, 1997)'
_computing_structure_solution 'SHELXS-97 (Sheldrick, 1990)'
_diffrn_ambient_temperature 120(2)
_diffrn_detector_area_resol_mean 9.091
_diffrn_measured_fraction_theta_full 0.982
_diffrn_measured_fraction_theta_max 0.982
_diffrn_measurement_device_type 'Bruker-Nonius KappaCCD'
_diffrn_measurement_method '\F & \w scans'
_diffrn_radiation_monochromator graphite
_diffrn_radiation_source 'Bruker-Nonius FR591 rotating anode'
_diffrn_radiation_type MoK\a
_diffrn_radiation_wavelength 0.71073
_diffrn_reflns_av_R_equivalents 0.0348
_diffrn_reflns_av_sigmaI/netI 0.0702
_diffrn_reflns_limit_h_max 10
_diffrn_reflns_limit_h_min -12
_diffrn_reflns_limit_k_max 11
_diffrn_reflns_limit_k_min -11
_diffrn_reflns_limit_l_max 21
_diffrn_reflns_limit_l_min -21
_diffrn_reflns_number 11588
_diffrn_reflns_theta_full 27.50
_diffrn_reflns_theta_max 27.50
_diffrn_reflns_theta_min 3.04
_exptl_absorpt_coefficient_mu 0.785
_exptl_absorpt_correction_T_max 0.9845
_exptl_absorpt_correction_T_min 0.8102
_exptl_absorpt_correction_type multi-scan
_exptl_absorpt_process_details 'SORTAV Blessing (1997)'
_exptl_crystal_colour colourless
_exptl_crystal_density_diffrn 1.474
_exptl_crystal_density_method 'not measured'
_exptl_crystal_description blade
_exptl_crystal_F_000 696
_exptl_crystal_size_max 0.28
_exptl_crystal_size_mid 0.05
_exptl_crystal_size_min 0.02
_refine_diff_density_max 0.801
_refine_diff_density_min -0.762
_refine_diff_density_rms 0.078
_refine_ls_abs_structure_details 'Flack H D (1983), Acta Cryst. A39, 876-881'
_refine_ls_abs_structure_Flack 0.00(2)
_refine_ls_extinction_coef 0.0028(6)
_refine_ls_extinction_expression Fc^*^=kFc[1+0.001xFc^2^\l^3^/sin(2\q)]^-1/4^
_refine_ls_extinction_method SHELXL
_refine_ls_goodness_of_fit_ref 0.903
_refine_ls_hydrogen_treatment mixed
_refine_ls_matrix_type full
_refine_ls_number_parameters 346
_refine_ls_number_reflns 6436
_refine_ls_number_restraints 1
_refine_ls_restrained_S_all 0.903
_refine_ls_R_factor_all 0.0420
_refine_ls_R_factor_gt 0.0341
_refine_ls_shift/su_max 0.023
_refine_ls_shift/su_mean 0.003
_refine_ls_structure_factor_coef Fsqd
_refine_ls_weighting_details 'calc w=1/[\s^2^(Fo^2^)+(0.0409P)^2^+0.0000P] where P=(Fo^2^+2Fc^2^)/3'
_refine_ls_weighting_scheme calc
_refine_ls_wR_factor_gt 0.0734
_refine_ls_wR_factor_ref 0.0772
_reflns_number_gt 5824
_reflns_number_total 6436
_reflns_threshold_expression >2sigma(I)
_cod_data_source_file eCrystal-35.cif
_cod_data_source_block 02src110
_cod_depositor_comments
;
Citation :
Gelbrich, Thomas and Hursthouse, Michael B. and Cazin, C. S. J. and 
Bedford, R. B. and Horton, Peter N. and Light, Mark E. and 
Coles, Simon J. (2002) 
University of Southampton, Crystal Structure Report Archive. 
(doi:10.5258/ecrystals/35)

More at:
http://ecrystals.chem.soton.ac.uk/35/
;
_cod_original_sg_symbol_H-M P2(1)
_cod_database_code 1519512

loop_
_symmetry_equiv_pos_as_xyz
'x, y, z'
'-x, y+1/2, -z'

loop_
_atom_site_label
_atom_site_type_symbol
_atom_site_fract_x
_atom_site_fract_y
_atom_site_fract_z
_atom_site_U_iso_or_equiv
_atom_site_adp_type
_atom_site_occupancy
_atom_site_symmetry_multiplicity
_atom_site_calc_flag
_atom_site_refinement_flags
_atom_site_disorder_assembly
_atom_site_disorder_group
C1 C 1.0114(5) 0.7115(4) 0.7621(3) 0.0519(14) Uani 1 1 d . . .
C2 C 0.8406(6) 0.5060(4) 0.5413(3) 0.0506(13) Uani 1 1 d . . .
H2A H 0.9191 0.5496 0.5727 0.076 Uiso 1 1 calc R . .
H2B H 0.7483 0.5450 0.5565 0.076 Uiso 1 1 calc R . .
H2C H 0.8540 0.5230 0.4845 0.076 Uiso 1 1 calc R . .
C3 C 0.9850(3) 0.2989(6) 0.5391(2) 0.0384(8) Uani 1 1 d . . .
H3A H 1.0065 0.3174 0.4834 0.058 Uiso 1 1 calc R . .
H3B H 0.9847 0.1990 0.5483 0.058 Uiso 1 1 calc R . .
H3C H 1.0585 0.3422 0.5742 0.058 Uiso 1 1 calc R . .
C4 C 0.7290(4) 0.2894(5) 0.50361(19) 0.0315(9) Uani 1 1 d . . .
H4A H 0.7625 0.2835 0.4484 0.038 Uiso 1 1 calc R . .
H4B H 0.6391 0.3444 0.5030 0.038 Uiso 1 1 calc R . .
C5 C 0.7018(4) 0.1484(4) 0.5352(2) 0.0256(8) Uani 1 1 d . . .
C6 C 0.6721(4) 0.0339(5) 0.4865(2) 0.0348(10) Uani 1 1 d . . .
H6 H 0.6653 0.0449 0.4302 0.042 Uiso 1 1 calc R . .
C7 C 0.6524(4) -0.0946(4) 0.5196(2) 0.0348(10) Uani 1 1 d . . .
H7 H 0.6313 -0.1718 0.4863 0.042 Uiso 1 1 calc R . .
C8 C 0.6636(4) -0.1108(4) 0.6012(2) 0.0309(9) Uani 1 1 d . . .
H8 H 0.6517 -0.1996 0.6241 0.037 Uiso 1 1 calc R . .
C9 C 0.6924(4) 0.0031(3) 0.6501(2) 0.0228(8) Uani 1 1 d . . .
H9 H 0.7002 -0.0094 0.7063 0.027 Uiso 1 1 calc R . .
C10 C 0.7099(3) 0.1336(3) 0.6186(2) 0.0191(7) Uani 1 1 d . . .
C11 C 0.6102(4) 0.4571(3) 0.81999(19) 0.0177(7) Uani 1 1 d . . .
H11 H 0.7075 0.5013 0.8233 0.021 Uiso 1 1 calc R . .
C12 C 0.5222(4) 0.5437(4) 0.7597(2) 0.0256(8) Uani 1 1 d . . .
H12A H 0.4221 0.5084 0.7556 0.031 Uiso 1 1 calc R . .
H12B H 0.5642 0.5355 0.7065 0.031 Uiso 1 1 calc R . .
C13 C 0.5207(5) 0.6959(4) 0.7849(2) 0.0321(9) Uani 1 1 d . . .
H13A H 0.6196 0.7337 0.7836 0.039 Uiso 1 1 calc R . .
H13B H 0.4591 0.7491 0.7466 0.039 Uiso 1 1 calc R . .
C14 C 0.4643(4) 0.7127(4) 0.8683(2) 0.0306(9) Uani 1 1 d . . .
H14A H 0.4707 0.8109 0.8844 0.037 Uiso 1 1 calc R . .
H14B H 0.3618 0.6848 0.8683 0.037 Uiso 1 1 calc R . .
C15 C 0.5508(4) 0.6252(3) 0.9273(2) 0.0264(8) Uani 1 1 d . . .
H15A H 0.5104 0.6352 0.9807 0.032 Uiso 1 1 calc R . .
H15B H 0.6514 0.6591 0.9305 0.032 Uiso 1 1 calc R . .
C16 C 0.5503(4) 0.4730(3) 0.9041(2) 0.0225(8) Uani 1 1 d . . .
H16A H 0.4508 0.4363 0.9046 0.027 Uiso 1 1 calc R . .
H16B H 0.6105 0.4197 0.9431 0.027 Uiso 1 1 calc R . .
C17 C 0.7209(3) 0.1918(3) 0.87344(19) 0.0158(6) Uani 1 1 d . . .
H17 H 0.6545 0.2099 0.9178 0.019 Uiso 1 1 calc R . .
C18 C 0.8668(4) 0.2550(3) 0.8990(2) 0.0255(8) Uani 1 1 d . . .
H18A H 0.9377 0.2364 0.8577 0.031 Uiso 1 1 calc R . .
H18B H 0.8567 0.3563 0.9043 0.031 Uiso 1 1 calc R . .
C19 C 0.9208(5) 0.1937(4) 0.9785(2) 0.0336(10) Uani 1 1 d . . .
H19A H 1.0175 0.2315 0.9922 0.040 Uiso 1 1 calc R . .
H19B H 0.8553 0.2223 1.0207 0.040 Uiso 1 1 calc R . .
C20 C 0.9293(4) 0.0369(4) 0.9769(2) 0.0263(8) Uani 1 1 d . . .
H20A H 0.9544 0.0023 1.0311 0.032 Uiso 1 1 calc R . .
H20B H 1.0063 0.0079 0.9412 0.032 Uiso 1 1 calc R . .
C21 C 0.7865(4) -0.0259(3) 0.9478(2) 0.0230(8) Uani 1 1 d . . .
H21A H 0.7125 -0.0079 0.9874 0.028 Uiso 1 1 calc R . .
H21B H 0.7974 -0.1272 0.9426 0.028 Uiso 1 1 calc R . .
C22 C 0.7367(4) 0.0344(3) 0.8675(2) 0.0228(7) Uani 1 1 d . . .
H22A H 0.6431 -0.0069 0.8504 0.027 Uiso 1 1 calc R . .
H22B H 0.8076 0.0115 0.8269 0.027 Uiso 1 1 calc R . .
C23 C 0.4694(4) 0.1884(3) 0.7649(2) 0.0194(7) Uani 1 1 d . . .
H23 H 0.4963 0.0896 0.7566 0.023 Uiso 1 1 calc R . .
C24 C 0.3901(4) 0.2314(4) 0.6875(2) 0.0263(8) Uani 1 1 d . . .
H24A H 0.3486 0.3248 0.6936 0.032 Uiso 1 1 calc R . .
H24B H 0.4585 0.2345 0.6436 0.032 Uiso 1 1 calc R . .
C25 C 0.2696(4) 0.1280(5) 0.6670(3) 0.0395(12) Uani 1 1 d . . .
H25A H 0.3121 0.0360 0.6575 0.047 Uiso 1 1 calc R . .
H25B H 0.2172 0.1574 0.6175 0.047 Uiso 1 1 calc R . .
C26 C 0.1644(4) 0.1178(4) 0.7344(3) 0.0403(11) Uani 1 1 d . . .
H26A H 0.1131 0.2068 0.7396 0.048 Uiso 1 1 calc R . .
H26B H 0.0920 0.0454 0.7216 0.048 Uiso 1 1 calc R . .
C27 C 0.2424(4) 0.0833(5) 0.8126(3) 0.0430(11) Uani 1 1 d . . .
H27A H 0.2829 -0.0110 0.8096 0.052 Uiso 1 1 calc R . .
H27B H 0.1730 0.0846 0.8559 0.052 Uiso 1 1 calc R . .
C28 C 0.3641(4) 0.1857(4) 0.8323(2) 0.0258(8) Uani 1 1 d . . .
H28A H 0.3234 0.2791 0.8397 0.031 Uiso 1 1 calc R . .
H28B H 0.4152 0.1582 0.8826 0.031 Uiso 1 1 calc R . .
N1 N 0.8413(3) 0.3567(3) 0.55633(17) 0.0264(7) Uani 1 1 d . . .
O1 O 0.8843(3) 0.4904(2) 0.72417(16) 0.0278(6) Uani 1 1 d . . .
O2 O 1.1249(3) 0.5233(4) 0.67624(17) 0.0492(8) Uani 1 1 d . . .
O3 O 1.0953(3) 0.4764(3) 0.81559(17) 0.0408(7) Uani 1 1 d . . .
F1 F 0.9542(3) 0.7757(3) 0.6982(2) 0.0957(13) Uani 1 1 d . . .
F2 F 0.9268(4) 0.7325(4) 0.8226(3) 0.0952(14) Uani 1 1 d . . .
F3 F 1.1374(3) 0.7702(2) 0.7799(2) 0.0861(12) Uani 1 1 d . . .
P1 P 0.64208(8) 0.27851(8) 0.78451(5) 0.01462(19) Uani 1 1 d . . .
S1 S 1.03402(9) 0.52978(8) 0.74259(5) 0.02239(19) Uani 1 1 d . . .
Pd1 Pd 0.77537(2) 0.30560(2) 0.673880(12) 0.01639(8) Uani 1 1 d . . .

loop_
_atom_site_aniso_label
_atom_site_aniso_U_11
_atom_site_aniso_U_22
_atom_site_aniso_U_33
_atom_site_aniso_U_23
_atom_site_aniso_U_13
_atom_site_aniso_U_12
C1 0.038(3) 0.024(2) 0.091(4) -0.001(2) -0.033(3) -0.0023(18)
C2 0.072(3) 0.041(3) 0.039(3) 0.024(2) 0.000(2) -0.011(2)
C3 0.0195(16) 0.069(3) 0.0275(18) -0.009(3) 0.0100(13) 0.001(3)
C4 0.0259(17) 0.054(3) 0.0151(16) 0.002(2) 0.0010(13) -0.001(2)
C5 0.0151(18) 0.042(2) 0.0199(19) -0.0044(15) 0.0044(15) 0.0033(15)
C6 0.0200(19) 0.066(3) 0.019(2) -0.0139(19) -0.0015(16) -0.0036(19)
C7 0.0208(19) 0.051(3) 0.032(2) -0.0227(19) 0.0018(17) -0.0037(17)
C8 0.025(2) 0.033(2) 0.035(2) -0.0140(17) 0.0013(17) 0.0036(15)
C9 0.0231(19) 0.0223(18) 0.0228(19) -0.0076(13) -0.0011(15) 0.0056(13)
C10 0.0139(16) 0.0260(18) 0.0174(18) -0.0008(13) 0.0002(14) 0.0018(13)
C11 0.0184(17) 0.0178(16) 0.0172(18) -0.0002(12) 0.0038(14) -0.0033(13)
C12 0.030(2) 0.0225(18) 0.025(2) -0.0004(14) 0.0030(16) 0.0058(15)
C13 0.042(2) 0.0216(18) 0.033(2) 0.0060(16) 0.0028(19) 0.0090(16)
C14 0.032(2) 0.0177(18) 0.042(2) -0.0096(15) 0.0068(18) 0.0043(15)
C15 0.033(2) 0.0215(18) 0.025(2) -0.0094(14) 0.0038(16) -0.0020(15)
C16 0.030(2) 0.0200(17) 0.0181(18) -0.0057(13) 0.0103(15) 0.0000(14)
C17 0.0175(16) 0.0176(15) 0.0122(17) -0.0016(12) 0.0008(13) -0.0024(13)
C18 0.0243(19) 0.0201(16) 0.031(2) 0.0081(13) -0.0089(16) -0.0050(13)
C19 0.041(2) 0.0249(19) 0.034(2) 0.0042(16) -0.0215(19) -0.0043(16)
C20 0.028(2) 0.0256(18) 0.0245(19) 0.0077(14) -0.0094(16) -0.0005(15)
C21 0.0280(19) 0.0169(16) 0.024(2) 0.0064(13) 0.0009(15) -0.0013(14)
C22 0.0225(18) 0.0208(17) 0.0247(19) -0.0007(14) -0.0058(15) 0.0012(14)
C23 0.0205(18) 0.0182(16) 0.0190(18) -0.0042(13) -0.0053(14) -0.0012(13)
C24 0.0241(19) 0.035(2) 0.0197(19) -0.0025(15) -0.0036(15) 0.0011(15)
C25 0.031(2) 0.037(2) 0.049(3) -0.0195(18) -0.022(2) 0.0120(17)
C26 0.020(2) 0.025(2) 0.075(3) 0.001(2) -0.016(2) -0.0069(16)
C27 0.022(2) 0.040(2) 0.066(3) 0.017(2) -0.003(2) -0.0116(17)
C28 0.0183(18) 0.035(2) 0.024(2) 0.0051(15) -0.0003(15) -0.0065(15)
N1 0.0209(16) 0.0380(17) 0.0207(16) 0.0057(12) 0.0053(13) -0.0023(12)
O1 0.0215(13) 0.0246(13) 0.0382(16) -0.0065(11) 0.0115(11) -0.0074(10)
O2 0.0249(16) 0.089(2) 0.0343(17) -0.0108(16) 0.0137(13) -0.0132(15)
O3 0.0444(18) 0.0348(15) 0.0427(18) 0.0159(13) -0.0045(14) -0.0031(13)
F1 0.087(2) 0.0314(18) 0.162(3) 0.0368(17) -0.077(2) -0.0089(14)
F2 0.065(2) 0.089(2) 0.130(3) -0.082(2) -0.016(2) 0.0332(18)
F3 0.0615(18) 0.0282(16) 0.164(3) 0.0037(15) -0.062(2) -0.0146(12)
P1 0.0148(4) 0.0171(5) 0.0120(4) -0.0011(3) 0.0009(3) 0.0006(3)
S1 0.0215(5) 0.0189(4) 0.0273(5) -0.0004(3) 0.0066(4) -0.0020(3)
Pd1 0.01684(12) 0.01858(12) 0.01394(12) 0.00088(11) 0.00326(8) 0.00250(11)

loop_
_atom_type_symbol
_atom_type_description
_atom_type_scat_dispersion_real
_atom_type_scat_dispersion_imag
_atom_type_scat_source
C C 0.0033 0.0016 'International Tables Vol C Tables 4.2.6.8 and 6.1.1.4'
H H 0.0000 0.0000 'International Tables Vol C Tables 4.2.6.8 and 6.1.1.4'
N N 0.0061 0.0033 'International Tables Vol C Tables 4.2.6.8 and 6.1.1.4'
O O 0.0106 0.0060 'International Tables Vol C Tables 4.2.6.8 and 6.1.1.4'
F F 0.0171 0.0103 'International Tables Vol C Tables 4.2.6.8 and 6.1.1.4'
P P 0.1023 0.0942 'International Tables Vol C Tables 4.2.6.8 and 6.1.1.4'
S S 0.1246 0.1234 'International Tables Vol C Tables 4.2.6.8 and 6.1.1.4'
Pd Pd -0.9988 1.0072 'International Tables Vol C Tables 4.2.6.8 and 6.1.1.4'

loop_
_geom_angle_atom_site_label_1
_geom_angle_atom_site_label_2
_geom_angle_atom_site_label_3
_geom_angle
_geom_angle_site_symmetry_1
_geom_angle_site_symmetry_3
F2 C1 F3 107.8(4) . .
F2 C1 F1 108.3(4) . .
F3 C1 F1 107.7(4) . .
F2 C1 S1 111.4(4) . .
F3 C1 S1 110.6(3) . .
F1 C1 S1 110.8(4) . .
N1 C2 H2A 109.5 . .
N1 C2 H2B 109.5 . .
H2A C2 H2B 109.5 . .
N1 C2 H2C 109.5 . .
H2A C2 H2C 109.5 . .
H2B C2 H2C 109.5 . .
N1 C3 H3A 109.5 . .
N1 C3 H3B 109.5 . .
H3A C3 H3B 109.5 . .
N1 C3 H3C 109.5 . .
H3A C3 H3C 109.5 . .
H3B C3 H3C 109.5 . .
N1 C4 C5 108.2(3) . .
N1 C4 H4A 110.1 . .
C5 C4 H4A 110.1 . .
N1 C4 H4B 110.1 . .
C5 C4 H4B 110.1 . .
H4A C4 H4B 108.4 . .
C6 C5 C10 120.2(3) . .
C6 C5 C4 123.4(3) . .
C10 C5 C4 116.4(3) . .
C7 C6 C5 120.4(4) . .
C7 C6 H6 119.8 . .
C5 C6 H6 119.8 . .
C6 C7 C8 119.8(3) . .
C6 C7 H7 120.1 . .
C8 C7 H7 120.1 . .
C7 C8 C9 120.0(4) . .
C7 C8 H8 120.0 . .
C9 C8 H8 120.0 . .
C10 C9 C8 121.4(3) . .
C10 C9 H9 119.3 . .
C8 C9 H9 119.3 . .
C9 C10 C5 118.1(3) . .
C9 C10 Pd1 128.7(3) . .
C5 C10 Pd1 112.5(2) . .
C12 C11 C16 110.4(3) . .
C12 C11 P1 112.8(2) . .
C16 C11 P1 117.0(2) . .
C12 C11 H11 105.2 . .
C16 C11 H11 105.2 . .
P1 C11 H11 105.2 . .
C11 C12 C13 110.8(3) . .
C11 C12 H12A 109.5 . .
C13 C12 H12A 109.5 . .
C11 C12 H12B 109.5 . .
C13 C12 H12B 109.5 . .
H12A C12 H12B 108.1 . .
C14 C13 C12 111.3(3) . .
C14 C13 H13A 109.4 . .
C12 C13 H13A 109.4 . .
C14 C13 H13B 109.4 . .
C12 C13 H13B 109.4 . .
H13A C13 H13B 108.0 . .
C15 C14 C13 110.5(3) . .
C15 C14 H14A 109.6 . .
C13 C14 H14A 109.6 . .
C15 C14 H14B 109.6 . .
C13 C14 H14B 109.6 . .
H14A C14 H14B 108.1 . .
C14 C15 C16 112.2(3) . .
C14 C15 H15A 109.2 . .
C16 C15 H15A 109.2 . .
C14 C15 H15B 109.2 . .
C16 C15 H15B 109.2 . .
H15A C15 H15B 107.9 . .
C15 C16 C11 109.4(3) . .
C15 C16 H16A 109.8 . .
C11 C16 H16A 109.8 . .
C15 C16 H16B 109.8 . .
C11 C16 H16B 109.8 . .
H16A C16 H16B 108.2 . .
C18 C17 C22 109.2(3) . .
C18 C17 P1 111.5(2) . .
C22 C17 P1 115.9(2) . .
C18 C17 H17 106.6 . .
C22 C17 H17 106.6 . .
P1 C17 H17 106.6 . .
C19 C18 C17 110.3(3) . .
C19 C18 H18A 109.6 . .
C17 C18 H18A 109.6 . .
C19 C18 H18B 109.6 . .
C17 C18 H18B 109.6 . .
H18A C18 H18B 108.1 . .
C20 C19 C18 112.9(3) . .
C20 C19 H19A 109.0 . .
C18 C19 H19A 109.0 . .
C20 C19 H19B 109.0 . .
C18 C19 H19B 109.0 . .
H19A C19 H19B 107.8 . .
C19 C20 C21 111.0(3) . .
C19 C20 H20A 109.4 . .
C21 C20 H20A 109.4 . .
C19 C20 H20B 109.4 . .
C21 C20 H20B 109.4 . .
H20A C20 H20B 108.0 . .
C20 C21 C22 111.3(3) . .
C20 C21 H21A 109.4 . .
C22 C21 H21A 109.4 . .
C20 C21 H21B 109.4 . .
C22 C21 H21B 109.4 . .
H21A C21 H21B 108.0 . .
C21 C22 C17 110.4(3) . .
C21 C22 H22A 109.6 . .
C17 C22 H22A 109.6 . .
C21 C22 H22B 109.6 . .
C17 C22 H22B 109.6 . .
H22A C22 H22B 108.1 . .
C28 C23 C24 109.5(3) . .
C28 C23 P1 117.0(2) . .
C24 C23 P1 114.3(2) . .
C28 C23 H23 104.9 . .
C24 C23 H23 104.9 . .
P1 C23 H23 104.9 . .
C25 C24 C23 109.7(3) . .
C25 C24 H24A 109.7 . .
C23 C24 H24A 109.7 . .
C25 C24 H24B 109.7 . .
C23 C24 H24B 109.7 . .
H24A C24 H24B 108.2 . .
C24 C25 C26 111.0(3) . .
C24 C25 H25A 109.4 . .
C26 C25 H25A 109.4 . .
C24 C25 H25B 109.4 . .
C26 C25 H25B 109.4 . .
H25A C25 H25B 108.0 . .
C27 C26 C25 111.0(3) . .
C27 C26 H26A 109.4 . .
C25 C26 H26A 109.4 . .
C27 C26 H26B 109.4 . .
C25 C26 H26B 109.4 . .
H26A C26 H26B 108.0 . .
C26 C27 C28 111.7(3) . .
C26 C27 H27A 109.3 . .
C28 C27 H27A 109.3 . .
C26 C27 H27B 109.3 . .
C28 C27 H27B 109.3 . .
H27A C27 H27B 107.9 . .
C23 C28 C27 109.9(3) . .
C23 C28 H28A 109.7 . .
C27 C28 H28A 109.7 . .
C23 C28 H28B 109.7 . .
C27 C28 H28B 109.7 . .
H28A C28 H28B 108.2 . .
C2 N1 C3 109.6(4) . .
C2 N1 C4 109.2(3) . .
C3 N1 C4 109.5(3) . .
C2 N1 Pd1 112.7(3) . .
C3 N1 Pd1 112.4(2) . .
C4 N1 Pd1 103.2(2) . .
S1 O1 Pd1 135.23(15) . .
C17 P1 C23 104.24(15) . .
C17 P1 C11 103.20(14) . .
C23 P1 C11 110.49(15) . .
C17 P1 Pd1 120.00(11) . .
C23 P1 Pd1 113.76(11) . .
C11 P1 Pd1 104.57(11) . .
O2 S1 O3 115.22(19) . .
O2 S1 O1 114.17(16) . .
O3 S1 O1 115.61(17) . .
O2 S1 C1 105.1(2) . .
O3 S1 C1 104.0(2) . .
O1 S1 C1 100.17(18) . .
C10 Pd1 N1 81.79(13) . .
C10 Pd1 O1 169.76(12) . .
N1 Pd1 O1 91.29(10) . .
C10 Pd1 P1 96.72(10) . .
N1 Pd1 P1 162.89(8) . .
O1 Pd1 P1 92.10(7) . .

loop_
_geom_bond_atom_site_label_1
_geom_bond_atom_site_label_2
_geom_bond_distance
_geom_bond_site_symmetry_2
C1 F2 1.323(7) .
C1 F3 1.325(5) .
C1 F1 1.333(5) .
C1 S1 1.804(4) .
C2 N1 1.468(5) .
C2 H2A 0.9800 .
C2 H2B 0.9800 .
C2 H2C 0.9800 .
C3 N1 1.485(5) .
C3 H3A 0.9800 .
C3 H3B 0.9800 .
C3 H3C 0.9800 .
C4 N1 1.493(5) .
C4 C5 1.490(6) .
C4 H4A 0.9900 .
C4 H4B 0.9900 .
C5 C6 1.399(5) .
C5 C10 1.407(5) .
C6 C7 1.378(6) .
C6 H6 0.9500 .
C7 C8 1.379(6) .
C7 H7 0.9500 .
C8 C9 1.395(5) .
C8 H8 0.9500 .
C9 C10 1.382(5) .
C9 H9 0.9500 .
C10 Pd1 1.992(3) .
C11 C12 1.529(4) .
C11 C16 1.544(5) .
C11 P1 1.856(3) .
C11 H11 1.0000 .
C12 C13 1.534(5) .
C12 H12A 0.9900 .
C12 H12B 0.9900 .
C13 C14 1.522(5) .
C13 H13A 0.9900 .
C13 H13B 0.9900 .
C14 C15 1.512(5) .
C14 H14A 0.9900 .
C14 H14B 0.9900 .
C15 C16 1.525(5) .
C15 H15A 0.9900 .
C15 H15B 0.9900 .
C16 H16A 0.9900 .
C16 H16B 0.9900 .
C17 C18 1.533(4) .
C17 C22 1.535(4) .
C17 P1 1.841(3) .
C17 H17 1.0000 .
C18 C19 1.528(5) .
C18 H18A 0.9900 .
C18 H18B 0.9900 .
C19 C20 1.521(5) .
C19 H19A 0.9900 .
C19 H19B 0.9900 .
C20 C21 1.524(5) .
C20 H20A 0.9900 .
C20 H20B 0.9900 .
C21 C22 1.525(5) .
C21 H21A 0.9900 .
C21 H21B 0.9900 .
C22 H22A 0.9900 .
C22 H22B 0.9900 .
C23 C28 1.523(5) .
C23 C24 1.529(5) .
C23 P1 1.845(3) .
C23 H23 1.0000 .
C24 C25 1.531(5) .
C24 H24A 0.9900 .
C24 H24B 0.9900 .
C25 C26 1.525(6) .
C25 H25A 0.9900 .
C25 H25B 0.9900 .
C26 C27 1.513(6) .
C26 H26A 0.9900 .
C26 H26B 0.9900 .
C27 C28 1.530(5) .
C27 H27A 0.9900 .
C27 H27B 0.9900 .
C28 H28A 0.9900 .
C28 H28B 0.9900 .
N1 Pd1 2.145(3) .
O1 S1 1.464(3) .
O1 Pd1 2.208(2) .
O2 S1 1.424(3) .
O3 S1 1.429(3) .
P1 Pd1 2.2847(8) .
